data_4115389
loop_
_publ_author_name
'Atsushi Wakamiya'
'Tohru Nishinaga'
'Koichi Komatsu'

_publ_contact_author_address
;
    Institute for Chemical Research, Kyoto University, Gokasho, Uji, 
    Kyoto 611-0011, Japan. 
;
_publ_contact_author_email ' komatsu@scl.kyoto-u.ac.jp'
_publ_contact_author_fax ' +81-774-38-3178 '
_publ_contact_author_name ' Koichi Komatsu '
_publ_contact_author_phone ' +81-774-38-3172 '
_publ_section_title
;
 1,2-Dithiin Annelated with Bicyclo[2.2.2]octene Frameworks. One-Electron
 and Two-Electron Oxidations and Formation of a Novel
 2,3,5,6-Tetrathiabicyclo[2.2.2]oct-7-ene Radical Cation with Remarkable
 Stability Owing to a Strong Transannular Interaction
;
_journal_name_full 'Journal of the American Chemical Society'
_journal_page_first 15038
_journal_page_last 15050
_journal_paper_doi 10.1021/ja028297j
_journal_volume 124
_journal_year 2002
_chemical_formula_moiety 'C16 H20 I2'
_chemical_formula_sum 'C16 H20 I2'
_chemical_formula_weight 466.12
_chemical_name_common diiodide
_chemical_name_systematic
; 
 ? 
;
_space_group_IT_number 14
_symmetry_cell_setting monoclinic
_symmetry_space_group_name_Hall '-P 2ybc'
_symmetry_space_group_name_H-M 'P 1 21/c 1'
_atom_sites_solution_hydrogens geom
_atom_sites_solution_primary direct
_atom_sites_solution_secondary difmap
_audit_creation_date ' Wed July 17 2002 '
_audit_creation_method SHELXL-97
_cell_angle_alpha 90.00
_cell_angle_beta 112.2700(10)
_cell_angle_gamma 90.00
_cell_formula_units_Z 4
_cell_length_a 10.3179(6)
_cell_length_b 12.9096(8)
_cell_length_c 12.5001(7)
_cell_measurement_reflns_used 25
_cell_measurement_temperature 123(2)
_cell_volume 1540.82(16)
_computing_cell_refinement 'Bruker SMART'
_computing_data_collection 'Bruker SMART'
_computing_data_reduction 'Bruker SHELXTL'
_computing_molecular_graphics 'Bruker SHELXTL'
_computing_publication_material 'Bruker SHELXTL'
_computing_structure_refinement 'SHELXL-97 (Sheldrick, 1997)'
_computing_structure_solution 'SHELXS-97 (Sheldrick, 1990)'
_diffrn_ambient_temperature 123(2)
_diffrn_measured_fraction_theta_full 0.984
_diffrn_measured_fraction_theta_max 0.984
_diffrn_measurement_device_type 'CCD area detector'
_diffrn_measurement_method 'phi and omega scans'
_diffrn_radiation_monochromator graphite
_diffrn_radiation_source 'fine-focus sealed tube'
_diffrn_radiation_type MoK\a
_diffrn_radiation_wavelength 0.71073
_diffrn_reflns_av_R_equivalents 0.0179
_diffrn_reflns_av_sigmaI/netI 0.0175
_diffrn_reflns_limit_h_max 13
_diffrn_reflns_limit_h_min -6
_diffrn_reflns_limit_k_max 16
_diffrn_reflns_limit_k_min -16
_diffrn_reflns_limit_l_max 16
_diffrn_reflns_limit_l_min -16
_diffrn_reflns_number 10301
_diffrn_reflns_theta_full 27.50
_diffrn_reflns_theta_max 27.50
_diffrn_reflns_theta_min 2.36
_exptl_absorpt_coefficient_mu 4.064
_exptl_absorpt_correction_T_max 0.4970
_exptl_absorpt_correction_T_min 0.3752
_exptl_absorpt_correction_type empirical
_exptl_crystal_colour colorless
_exptl_crystal_density_diffrn 2.009
_exptl_crystal_description prism
_exptl_crystal_F_000 888
_exptl_crystal_size_max 0.30
_exptl_crystal_size_mid 0.30
_exptl_crystal_size_min 0.20
_refine_diff_density_max 0.677
_refine_diff_density_min -0.479
_refine_diff_density_rms 0.085
_refine_ls_extinction_method none
_refine_ls_goodness_of_fit_ref 1.085
_refine_ls_hydrogen_treatment mixed
_refine_ls_matrix_type full
_refine_ls_number_parameters 163
_refine_ls_number_reflns 3490
_refine_ls_number_restraints 0
_refine_ls_restrained_S_all 1.085
_refine_ls_R_factor_all 0.0220
_refine_ls_R_factor_gt 0.0188
_refine_ls_shift/su_max 0.003
_refine_ls_shift/su_mean 0.000
_refine_ls_structure_factor_coef Fsqd
_refine_ls_weighting_details 'calc w=1/[\s^2^(Fo^2^)+(0.0251P)^2^+0.1637P] where P=(Fo^2^+2Fc^2^)/3'
_refine_ls_weighting_scheme calc
_refine_ls_wR_factor_gt 0.0475
_refine_ls_wR_factor_ref 0.0485
_reflns_number_gt 3224
_reflns_number_total 3490
_reflns_threshold_expression >2sigma(I)
_cod_data_source_file ja028297j-3_s2_4.cif
_cod_data_source_block diiode
_cod_database_code 4115389

loop_
_symmetry_equiv_pos_as_xyz
'x, y, z'
'-x, y+1/2, -z+1/2'
'-x, -y, -z'
'x, -y-1/2, z-1/2'

loop_
_atom_site_label
_atom_site_type_symbol
_atom_site_fract_x
_atom_site_fract_y
_atom_site_fract_z
_atom_site_U_iso_or_equiv
_atom_site_adp_type
_atom_site_occupancy
_atom_site_symmetry_multiplicity
_atom_site_calc_flag
_atom_site_refinement_flags
C4 C 0.8763(2) 0.91686(15) 0.66024(16) 0.0160(4) Uani 1 1 d .
C14 C 1.0157(2) 0.92525(16) 0.64870(16) 0.0180(4) Uani 1 1 d .
H14 H 1.0216 0.9899 0.6067 0.022 Uiso 1 1 calc R
C15 C 1.0311(2) 0.82786(16) 0.58292(17) 0.0209(4) Uani 1 1 d .
H15A H 1.1233 0.8285 0.5755 0.025 Uiso 1 1 calc R
H15B H 0.9571 0.8272 0.5043 0.025 Uiso 1 1 calc R
C16 C 1.1307(2) 0.92302(16) 0.77189(17) 0.0212(4) Uani 1 1 d .
H16A H 1.1256 0.9868 0.8141 0.025 Uiso 1 1 calc R
H16B H 1.2243 0.9201 0.7672 0.025 Uiso 1 1 calc R
C3 C 0.8569(2) 0.83346(14) 0.71576(16) 0.0150(4) Uani 1 1 d .
C11 C 0.98493(19) 0.76318(15) 0.75542(16) 0.0162(4) Uani 1 1 d .
H11 H 0.9684 0.7009 0.7961 0.019 Uiso 1 1 calc R
C13 C 1.0186(2) 0.73045(17) 0.64998(18) 0.0218(4) Uani 1 1 d .
H13A H 0.9432 0.6850 0.5988 0.026 Uiso 1 1 calc R
H13B H 1.1076 0.6912 0.6762 0.026 Uiso 1 1 calc R
C12 C 1.1092(2) 0.82681(16) 0.83734(17) 0.0207(4) Uani 1 1 d .
H12A H 1.1951 0.7839 0.8643 0.025 Uiso 1 1 calc R
H12B H 1.0900 0.8490 0.9057 0.025 Uiso 1 1 calc R
C2 C 0.7319(2) 0.80319(14) 0.73767(16) 0.0147(4) Uani 1 1 d .
C9 C 0.4990(2) 0.73683(17) 0.61089(18) 0.0228(5) Uani 1 1 d .
H9A H 0.4961 0.7854 0.5487 0.027 Uiso 1 1 calc R
H9B H 0.4434 0.6747 0.5747 0.027 Uiso 1 1 calc R
C10 C 0.6523(2) 0.63029(15) 0.77819(18) 0.0210(4) Uani 1 1 d .
H10A H 0.7489 0.6059 0.8225 0.025 Uiso 1 1 calc R
H10B H 0.5934 0.5692 0.7432 0.025 Uiso 1 1 calc R
C1 C 0.6764(2) 0.84907(14) 0.80614(16) 0.0170(4) Uani 1 1 d .
C5 C 0.5496(2) 0.79700(16) 0.81440(17) 0.0190(4) Uani 1 1 d .
H5 H 0.5143 0.8361 0.8669 0.023 Uiso 1 1 calc R
C6 C 0.4363(2) 0.78921(17) 0.69149(18) 0.0227(5) Uani 1 1 d .
H6A H 0.4020 0.8593 0.6622 0.027 Uiso 1 1 calc R
H6B H 0.3561 0.7481 0.6931 0.027 Uiso 1 1 calc R
C7 C 0.5946(2) 0.68617(16) 0.85976(18) 0.0211(4) Uani 1 1 d .
H7A H 0.6676 0.6891 0.9388 0.025 Uiso 1 1 calc R
H7B H 0.5133 0.6476 0.8632 0.025 Uiso 1 1 calc R
I2 I 0.723327(14) 1.029334(10) 0.583412(11) 0.01979(5) Uani 1 1 d .
I1 I 0.759513(16) 0.980473(10) 0.906614(11) 0.02284(5) Uani 1 1 d .
C8 C 0.6523(2) 0.70533(15) 0.68236(17) 0.0170(4) Uani 1 1 d .
H8 H 0.6956 0.6719 0.6317 0.020 Uiso 1 1 calc R

loop_
_atom_site_aniso_label
_atom_site_aniso_U_11
_atom_site_aniso_U_22
_atom_site_aniso_U_33
_atom_site_aniso_U_23
_atom_site_aniso_U_13
_atom_site_aniso_U_12
C4 0.0146(9) 0.0162(9) 0.0164(9) -0.0009(7) 0.0050(8) 0.0014(7)
C14 0.0188(10) 0.0191(10) 0.0173(10) 0.0019(7) 0.0082(8) -0.0033(8)
C15 0.0172(10) 0.0280(11) 0.0191(10) -0.0009(8) 0.0087(8) 0.0011(8)
C16 0.0182(10) 0.0218(10) 0.0213(10) -0.0003(8) 0.0048(9) -0.0033(8)
C3 0.0149(9) 0.0151(9) 0.0157(9) -0.0019(7) 0.0065(8) -0.0003(7)
C11 0.0164(10) 0.0132(9) 0.0190(10) 0.0014(7) 0.0067(8) -0.0001(7)
C13 0.0186(10) 0.0209(11) 0.0281(11) -0.0046(8) 0.0114(9) 0.0004(8)
C12 0.0174(10) 0.0215(11) 0.0194(10) 0.0022(8) 0.0025(8) -0.0002(8)
C2 0.0151(9) 0.0137(9) 0.0158(9) 0.0017(7) 0.0062(8) -0.0001(7)
C9 0.0199(11) 0.0280(11) 0.0195(10) 0.0017(9) 0.0065(9) -0.0031(9)
C10 0.0204(10) 0.0166(10) 0.0265(11) 0.0005(8) 0.0095(9) -0.0016(8)
C1 0.0200(10) 0.0140(9) 0.0173(10) 0.0017(7) 0.0073(8) 0.0015(7)
C5 0.0206(11) 0.0209(10) 0.0195(10) 0.0012(8) 0.0121(9) 0.0015(8)
C6 0.0155(10) 0.0287(12) 0.0250(11) 0.0054(9) 0.0090(9) 0.0026(8)
C7 0.0219(11) 0.0214(11) 0.0219(10) 0.0059(8) 0.0105(9) -0.0003(8)
I2 0.02205(8) 0.01643(8) 0.01982(8) 0.00279(5) 0.00673(6) 0.00398(5)
I1 0.03189(9) 0.01759(8) 0.01959(8) -0.00356(5) 0.01035(7) 0.00023(5)
C8 0.0183(10) 0.0174(10) 0.0179(10) -0.0025(7) 0.0096(8) -0.0017(8)

loop_
_atom_type_symbol
_atom_type_description
_atom_type_scat_dispersion_real
_atom_type_scat_dispersion_imag
_atom_type_scat_source
C C 0.0033 0.0016 'International Tables Vol C Tables 4.2.6.8 and 6.1.1.4'
H H 0.0000 0.0000 'International Tables Vol C Tables 4.2.6.8 and 6.1.1.4'
I I -0.4742 1.8119 'International Tables Vol C Tables 4.2.6.8 and 6.1.1.4'

loop_
_geom_angle_atom_site_label_1
_geom_angle_atom_site_label_2
_geom_angle_atom_site_label_3
_geom_angle
C3 C4 C14 116.45(17)
C3 C4 I2 124.18(15)
C14 C4 I2 119.29(13)
C4 C14 C15 106.75(16)
C4 C14 C16 107.70(16)
C15 C14 C16 108.65(17)
C14 C15 C13 109.12(16)
C14 C16 C12 109.35(16)
C4 C3 C2 128.77(18)
C4 C3 C11 111.50(17)
C2 C3 C11 119.71(16)
C3 C11 C12 107.44(16)
C3 C11 C13 109.47(16)
C12 C11 C13 108.30(16)
C11 C13 C15 109.45(16)
C11 C12 C16 109.04(16)
C1 C2 C3 128.43(17)
C1 C2 C8 111.75(17)
C3 C2 C8 119.77(16)
C6 C9 C8 109.13(16)
C8 C10 C7 109.51(16)
C2 C1 C5 116.10(17)
C2 C1 I1 124.52(15)
C5 C1 I1 119.29(13)
C1 C5 C6 108.09(16)
C1 C5 C7 106.87(16)
C6 C5 C7 108.33(17)
C5 C6 C9 109.40(16)
C10 C7 C5 109.18(16)
C2 C8 C10 109.12(15)
C2 C8 C9 107.54(16)
C10 C8 C9 108.24(16)

loop_
_geom_bond_atom_site_label_1
_geom_bond_atom_site_label_2
_geom_bond_distance
C4 C3 1.337(3)
C4 C14 1.502(3)
C4 I2 2.0913(19)
C14 C15 1.543(3)
C14 C16 1.548(3)
C15 C13 1.544(3)
C16 C12 1.549(3)
C3 C2 1.469(3)
C3 C11 1.523(3)
C11 C12 1.540(3)
C11 C13 1.544(3)
C2 C1 1.335(3)
C2 C8 1.523(3)
C9 C6 1.544(3)
C9 C8 1.547(3)
C10 C8 1.541(3)
C10 C7 1.541(3)
C1 C5 1.508(3)
C1 I1 2.0916(19)
C5 C6 1.541(3)
C5 C7 1.544(3)

loop_
_cod_related_entry_id
_cod_related_entry_database
_cod_related_entry_code
1 ChemSpider 9353890
